data_7123333
loop_
_publ_author_name
'Bedi, Anjan'
'Carmieli, Raanan'
'Gidron, Ori'

_publ_section_title
;
 Radical Cations of Twisted Acenes: Chiroptical Properties and Spin
 Delocalization
;
_journal_name_full 'Chemical Communications'
_journal_paper_doi 10.1039/C9CC02735A
_journal_year 2019
_chemical_formula_moiety 'C26 H18'
_chemical_formula_sum 'C26 H18'
_chemical_formula_weight 330.40
_chemical_name_systematic
; 
 ? 
;
_space_group_IT_number 14
_symmetry_cell_setting monoclinic
_symmetry_space_group_name_Hall '-P 2yn'
_symmetry_space_group_name_H-M 'P 1 21/n 1'
_atom_sites_solution_hydrogens geom
_atom_sites_solution_primary direct
_atom_sites_solution_secondary difmap
_audit_creation_method SHELXL-97
_audit_update_record
;
2019-03-05 deposited with the CCDC.    2019-04-25 downloaded from the CCDC.
;
_cell_angle_alpha 90.00
_cell_angle_beta 109.237(3)
_cell_angle_gamma 90.00
_cell_formula_units_Z 2
_cell_length_a 5.859(1)
_cell_length_b 22.260(5)
_cell_length_c 6.880(1)
_cell_measurement_reflns_used 4162
_cell_measurement_temperature 294(1)
_cell_measurement_theta_max 27.988
_cell_measurement_theta_min 3.267
_cell_volume 847.2(3)
_computing_cell_refinement 'Bruker SMART'
_computing_data_collection 'Bruker SMART'
_computing_data_reduction 'Bruker SAINT'
_computing_molecular_graphics 'Bruker SHELXTL'
_computing_publication_material 'Bruker SHELXTL'
_computing_structure_refinement 'SHELXL-97 (Sheldrick, 1997)'
_computing_structure_solution 'SHELXS-97 (Sheldrick, 1990)'
_diffrn_ambient_temperature 294(1)
_diffrn_measured_fraction_theta_full 0.984
_diffrn_measured_fraction_theta_max 0.984
_diffrn_measurement_device_type 'CCD area detector'
_diffrn_measurement_method 'phi and omega scans'
_diffrn_radiation_monochromator graphite
_diffrn_radiation_source 'fine-focus sealed tube'
_diffrn_radiation_type MoK\a
_diffrn_radiation_wavelength 0.71073
_diffrn_reflns_av_R_equivalents 0.0282
_diffrn_reflns_av_sigmaI/netI 0.0228
_diffrn_reflns_limit_h_max 7
_diffrn_reflns_limit_h_min -7
_diffrn_reflns_limit_k_max 28
_diffrn_reflns_limit_k_min -29
_diffrn_reflns_limit_l_max 9
_diffrn_reflns_limit_l_min -8
_diffrn_reflns_number 9352
_diffrn_reflns_theta_full 27.99
_diffrn_reflns_theta_max 27.99
_diffrn_reflns_theta_min 1.83
_exptl_absorpt_coefficient_mu 0.073
_exptl_absorpt_correction_T_max 0.9891
_exptl_absorpt_correction_T_min 0.9636
_exptl_absorpt_correction_type multi-scan
_exptl_absorpt_process_details 'Bruker SADABS V2.05'
_exptl_crystal_colour colorless
_exptl_crystal_density_diffrn 1.295
_exptl_crystal_density_method 'not measured'
_exptl_crystal_description plate
_exptl_crystal_F_000 348
_exptl_crystal_size_max 0.51
_exptl_crystal_size_mid 0.29
_exptl_crystal_size_min 0.15
_refine_diff_density_max 0.293
_refine_diff_density_min -0.300
_refine_diff_density_rms 0.048
_refine_ls_extinction_method none
_refine_ls_goodness_of_fit_ref 1.334
_refine_ls_hydrogen_treatment constr
_refine_ls_matrix_type full
_refine_ls_number_parameters 118
_refine_ls_number_reflns 2010
_refine_ls_number_restraints 0
_refine_ls_restrained_S_all 1.334
_refine_ls_R_factor_all 0.0902
_refine_ls_R_factor_gt 0.0875
_refine_ls_shift/su_max 0.000
_refine_ls_shift/su_mean 0.000
_refine_ls_structure_factor_coef Fsqd
_refine_ls_weighting_details 'calc w=1/[\s^2^(Fo^2^)+(0.0241P)^2^+0.7953P] where P=(Fo^2^+2Fc^2^)/3'
_refine_ls_weighting_scheme calc
_refine_ls_wR_factor_gt 0.1549
_refine_ls_wR_factor_ref 0.1561
_reflns_number_gt 1956
_reflns_number_total 2010
_reflns_threshold_expression >2sigma(I)
_cod_data_source_file c9cc02735a3.cif
_cod_data_source_block origi27m
_cod_depositor_comments
;
The following automatic conversions were performed:

'_symmetry_cell_setting' value 'Monoclinic' changed to 'monoclinic'
according to
/home/data/users/saulius/crontab/automatic-downloads/rss-feeds/RSC/lib/dictionaries/cif_core.dic
dictionary named 'cif_core.dic' version 2.4.2 from 2011-04-26.

'_refine_ls_hydrogen_treatment' value 'Constr' changed to 'constr'
according to
/home/data/users/saulius/crontab/automatic-downloads/rss-feeds/RSC/lib/dictionaries/cif_core.dic
dictionary named 'cif_core.dic' version 2.4.2 from 2011-04-26.

Automatic conversion script
Id: cif_fix_values 4973 2017-02-22 13:04:09Z antanas 
;
_cod_original_sg_symbol_H-M P2(1)/n
_cod_database_code 7123333

loop_
_symmetry_equiv_pos_as_xyz
'x, y, z'
'-x+1/2, y+1/2, -z+1/2'
'-x, -y, -z'
'x-1/2, -y-1/2, z-1/2'

loop_
_atom_site_label
_atom_site_type_symbol
_atom_site_fract_x
_atom_site_fract_y
_atom_site_fract_z
_atom_site_U_iso_or_equiv
_atom_site_adp_type
_atom_site_occupancy
_atom_site_symmetry_multiplicity
_atom_site_calc_flag
_atom_site_refinement_flags
C1 C 0.7570(4) 0.10061(10) 0.6026(3) 0.0294(5) Uani 1 1 d .
C2 C 0.5268(4) 0.11259(11) 0.4797(4) 0.0338(5) Uani 1 1 d .
H2 H 0.4461 0.1452 0.5110 0.041 Uiso 1 1 calc R
C3 C 0.4070(4) 0.07699(11) 0.3064(4) 0.0347(5) Uani 1 1 d .
H3 H 0.2492 0.0862 0.2263 0.042 Uiso 1 1 calc R
C4 C 0.5205(4) 0.02955(11) 0.2564(4) 0.0323(5) Uani 1 1 d .
H4 H 0.4391 0.0060 0.1430 0.039 Uiso 1 1 calc R
C5 C 0.7634(4) 0.01515(10) 0.3754(3) 0.0281(5) Uani 1 1 d .
C6 C 0.8847(4) 0.05062(10) 0.5535(3) 0.0269(5) Uani 1 1 d .
C7 C 1.1179(4) 0.03392(10) 0.6735(3) 0.0288(5) Uani 1 1 d .
H7 H 1.1972 0.0563 0.7904 0.035 Uiso 1 1 calc R
C8 C 0.8693(4) 0.13847(10) 0.7895(3) 0.0290(5) Uani 1 1 d .
C9 C 1.0726(5) 0.17362(11) 0.8126(4) 0.0362(6) Uani 1 1 d .
H9 H 1.1476 0.1723 0.7128 0.043 Uiso 1 1 calc R
C10 C 1.1646(5) 0.21036(12) 0.9817(4) 0.0425(6) Uani 1 1 d .
H10 H 1.3000 0.2338 0.9942 0.051 Uiso 1 1 calc R
C11 C 1.0568(5) 0.21263(12) 1.1334(4) 0.0433(6) Uani 1 1 d .
H11 H 1.1189 0.2376 1.2472 0.052 Uiso 1 1 calc R
C12 C 0.8567(5) 0.17750(12) 1.1135(4) 0.0419(6) Uani 1 1 d .
H12 H 0.7840 0.1784 1.2150 0.050 Uiso 1 1 calc R
C13 C 0.7637(5) 0.14091(11) 0.9433(4) 0.0360(6) Uani 1 1 d .
H13 H 0.6282 0.1175 0.9313 0.043 Uiso 1 1 calc R

loop_
_atom_site_aniso_label
_atom_site_aniso_U_11
_atom_site_aniso_U_22
_atom_site_aniso_U_33
_atom_site_aniso_U_23
_atom_site_aniso_U_13
_atom_site_aniso_U_12
C1 0.0362(12) 0.0238(11) 0.0315(12) 0.0007(9) 0.0157(10) 0.0019(9)
C2 0.0357(12) 0.0299(12) 0.0375(13) 0.0003(10) 0.0143(10) 0.0081(10)
C3 0.0304(12) 0.0381(13) 0.0335(12) 0.0044(10) 0.0077(10) 0.0057(10)
C4 0.0358(12) 0.0334(12) 0.0259(11) 0.0004(9) 0.0078(9) 0.0005(10)
C5 0.0316(11) 0.0264(11) 0.0264(11) 0.0023(9) 0.0096(9) 0.0018(9)
C6 0.0322(11) 0.0247(10) 0.0255(10) 0.0003(8) 0.0117(9) 0.0003(9)
C7 0.0351(12) 0.0267(11) 0.0236(10) -0.0029(8) 0.0085(9) -0.0003(9)
C8 0.0351(12) 0.0198(10) 0.0324(11) 0.0003(9) 0.0116(9) 0.0056(9)
C9 0.0382(13) 0.0316(12) 0.0419(14) -0.0005(10) 0.0173(11) 0.0007(10)
C10 0.0401(14) 0.0311(13) 0.0529(16) -0.0030(11) 0.0109(12) -0.0067(11)
C11 0.0542(16) 0.0316(13) 0.0377(14) -0.0095(11) 0.0066(12) 0.0035(12)
C12 0.0544(16) 0.0412(14) 0.0349(13) -0.0033(11) 0.0210(12) 0.0054(12)
C13 0.0399(13) 0.0324(12) 0.0389(13) -0.0028(10) 0.0174(11) -0.0036(11)

loop_
_atom_type_symbol
_atom_type_description
_atom_type_scat_dispersion_real
_atom_type_scat_dispersion_imag
_atom_type_scat_source
C C 0.0033 0.0016 'International Tables Vol C Tables 4.2.6.8 and 6.1.1.4'
H H 0.0000 0.0000 'International Tables Vol C Tables 4.2.6.8 and 6.1.1.4'

loop_
_geom_angle_atom_site_label_1
_geom_angle_atom_site_label_2
_geom_angle_atom_site_label_3
_geom_angle
_geom_angle_site_symmetry_1
_geom_angle_site_symmetry_3
C2 C1 C6 119.3(2) . .
C2 C1 C8 119.2(2) . .
C6 C1 C8 121.4(2) . .
C1 C2 C3 122.0(2) . .
C1 C2 H2 119.0 . .
C3 C2 H2 119.0 . .
C4 C3 C2 120.3(2) . .
C4 C3 H3 119.8 . .
C2 C3 H3 119.8 . .
C3 C4 C5 120.8(2) . .
C3 C4 H4 119.6 . .
C5 C4 H4 119.6 . .
C7 C5 C4 121.4(2) 3_756 .
C7 C5 C6 119.4(2) 3_756 .
C4 C5 C6 119.1(2) . .
C7 C6 C5 118.2(2) . .
C7 C6 C1 123.4(2) . .
C5 C6 C1 118.4(2) . .
C6 C7 C5 122.4(2) . 3_756
C6 C7 H7 118.8 . .
C5 C7 H7 118.8 3_756 .
C9 C8 C13 118.0(2) . .
C9 C8 C1 122.2(2) . .
C13 C8 C1 119.7(2) . .
C10 C9 C8 120.8(2) . .
C10 C9 H9 119.6 . .
C8 C9 H9 119.6 . .
C9 C10 C11 120.6(2) . .
C9 C10 H10 119.7 . .
C11 C10 H10 119.7 . .
C12 C11 C10 119.2(2) . .
C12 C11 H11 120.4 . .
C10 C11 H11 120.4 . .
C11 C12 C13 120.2(2) . .
C11 C12 H12 119.9 . .
C13 C12 H12 119.9 . .
C12 C13 C8 121.1(2) . .
C12 C13 H13 119.4 . .
C8 C13 H13 119.4 . .

loop_
_geom_bond_atom_site_label_1
_geom_bond_atom_site_label_2
_geom_bond_distance
_geom_bond_site_symmetry_2
C1 C2 1.362(3) .
C1 C6 1.442(3) .
C1 C8 1.496(3) .
C2 C3 1.411(3) .
C2 H2 0.9300 .
C3 C4 1.352(3) .
C3 H3 0.9300 .
C4 C5 1.425(3) .
C4 H4 0.9300 .
C5 C7 1.394(3) 3_756
C5 C6 1.434(3) .
C6 C7 1.394(3) .
C7 C5 1.394(3) 3_756
C7 H7 0.9300 .
C8 C9 1.390(3) .
C8 C13 1.391(3) .
C9 C10 1.378(4) .
C9 H9 0.9300 .
C10 C11 1.387(4) .
C10 H10 0.9300 .
C11 C12 1.378(4) .
C11 H11 0.9300 .
C12 C13 1.383(3) .
C12 H12 0.9300 .
C13 H13 0.9300 .
